data_7037582
loop_
_publ_author_name
'Howlader, Prodip'
'Mukherjee, Sandip'
'Saha, Rajat'
'Mukherjee, Partha Sarathi'

_publ_section_title
;
 Conformation-selective coordination-driven self-assembly of a ditopic
 donor with Pd(II) acceptors.
;
_journal_issue 47
_journal_name_full 'Dalton transactions (Cambridge, England : 2003)'
_journal_page_first 20493
_journal_page_last 20501
_journal_paper_doi 10.1039/c5dt03185k
_journal_volume 44
_journal_year 2015
_chemical_formula_moiety 'C36 H50 N14 Pd2, 4(N O3), 4(H2 O)'
_chemical_formula_sum 'C36 H50 N18 O12 Pd2'
_chemical_formula_weight 1211.74
_space_group_crystal_system monoclinic
_space_group_IT_number 15
_space_group_name_Hall '-C 2yc'
_space_group_name_H-M_alt 'C 1 2/c 1'
_symmetry_space_group_name_Hall '-C 2yc'
_symmetry_space_group_name_H-M 'C 1 2/c 1'
_atom_sites_solution_hydrogens geom
_audit_creation_method SHELXL-2014/7
_audit_update_record
;
2015-10-21 deposited with the CCDC.
2015-11-06 downloaded from the CCDC.
;
_cell_angle_alpha 90
_cell_angle_beta 102.721(5)
_cell_angle_gamma 90
_cell_formula_units_Z 8
_cell_length_a 36.708(5)
_cell_length_b 17.753(5)
_cell_length_c 15.432(5)
_cell_measurement_reflns_used 9335
_cell_measurement_temperature 100(2)
_cell_measurement_theta_max 27.581
_cell_measurement_theta_min 3.012
_cell_volume 9810(4)
_computing_cell_refinement 'Bruker SMART'
_computing_data_collection 'Bruker SMART'
_computing_data_reduction 'Bruker SHELXTL'
_computing_molecular_graphics 'ORTEP-3 for windows'
_computing_publication_material Platon
_computing_structure_refinement 'SHELXL-2014/7 (Sheldrick, 2014)'
_computing_structure_solution 'SHELXL-2014/7 (Sheldrick, 2014)'
_diffrn_ambient_temperature 100(2)
_diffrn_measured_fraction_theta_full 0.997
_diffrn_measured_fraction_theta_max 0.994
_diffrn_measurement_device_type 'Bruker ApexII CCD area-detector'
_diffrn_measurement_method '\f and \w'
_diffrn_radiation_type MoK\a
_diffrn_radiation_wavelength 0.71073
_diffrn_reflns_av_R_equivalents 0.0592
_diffrn_reflns_av_unetI/netI 0.0394
_diffrn_reflns_laue_measured_fraction_full 0.997
_diffrn_reflns_laue_measured_fraction_max 0.994
_diffrn_reflns_limit_h_max 47
_diffrn_reflns_limit_h_min -47
_diffrn_reflns_limit_k_max 23
_diffrn_reflns_limit_k_min -22
_diffrn_reflns_limit_l_max 20
_diffrn_reflns_limit_l_min -19
_diffrn_reflns_number 97587
_diffrn_reflns_point_group_measured_fraction_full 0.997
_diffrn_reflns_point_group_measured_fraction_max 0.994
_diffrn_reflns_theta_full 25.242
_diffrn_reflns_theta_max 27.581
_diffrn_reflns_theta_min 3.012
_diffrn_source 'fine-focus sealed tube'
_exptl_absorpt_coefficient_mu 0.808
_exptl_absorpt_correction_T_max 0.992
_exptl_absorpt_correction_T_min 0.873
_exptl_absorpt_correction_type empirical
_exptl_absorpt_process_details '(sadabs; Bruker)'
_exptl_crystal_colour Colorless
_exptl_crystal_density_diffrn 1.543
_exptl_crystal_description Cube
_exptl_crystal_F_000 4640
_exptl_crystal_size_max 0.20
_exptl_crystal_size_mid 0.14
_exptl_crystal_size_min 0.01
_platon_squeeze_details
;
;
_refine_diff_density_max 2.529
_refine_diff_density_min -1.685
_refine_diff_density_rms 0.189
_refine_ls_extinction_method none
_refine_ls_goodness_of_fit_ref 1.130
_refine_ls_hydrogen_treatment constr
_refine_ls_matrix_type full
_refine_ls_number_parameters 606
_refine_ls_number_reflns 11295
_refine_ls_number_restraints 13
_refine_ls_restrained_S_all 1.136
_refine_ls_R_factor_all 0.1069
_refine_ls_R_factor_gt 0.0913
_refine_ls_shift/su_max 0.001
_refine_ls_shift/su_mean 0.000
_refine_ls_structure_factor_coef Fsqd
_refine_ls_weighting_details 'w=1/[\s^2^(Fo^2^)+(0.0264P)^2^+366.2855P] where P=(Fo^2^+2Fc^2^)/3'
_refine_ls_weighting_scheme calc
_refine_ls_wR_factor_gt 0.1983
_refine_ls_wR_factor_ref 0.2053
_reflns_Friedel_coverage 0.000
_reflns_number_gt 9335
_reflns_number_total 11295
_reflns_threshold_expression 'I > 2\s(I)'
_cod_data_source_file c5dt03185k2.cif
_cod_data_source_block MC-3
_cod_database_code 7037582
_shelx_shelxl_version_number 2014/7
_shelx_space_group_comment
;
The symmetry employed for this shelxl refinement is uniquely defined
by the following loop, which should always be used as a source of
symmetry information in preference to the above space-group names.
They are only intended as comments.
;

loop_
_space_group_symop_operation_xyz
'x, y, z'
'-x, y, -z+1/2'
'x+1/2, y+1/2, z'
'-x+1/2, y+1/2, -z+1/2'
'-x, -y, -z'
'x, -y, z-1/2'
'-x+1/2, -y+1/2, -z'
'x+1/2, -y+1/2, z-1/2'

loop_
_atom_site_label
_atom_site_type_symbol
_atom_site_fract_x
_atom_site_fract_y
_atom_site_fract_z
_atom_site_U_iso_or_equiv
_atom_site_adp_type
_atom_site_occupancy
_atom_site_site_symmetry_order
_atom_site_calc_flag
_atom_site_refinement_flags_posn
_atom_site_refinement_flags_adp
_atom_site_refinement_flags_occupancy
Pd1 Pd 0.68293(2) 0.09420(3) 0.20643(3) 0.01946(14) Uani 1 1 d . . .
Pd2 Pd 0.56480(2) 0.31657(4) 0.55620(4) 0.02806(16) Uani 1 1 d . . .
C1 C 0.6485(3) -0.0481(5) 0.1640(6) 0.0344(19) Uani 1 1 d . . .
H1A H 0.6374 -0.0935 0.1817 0.041 Uiso 1 1 calc R U .
H1B H 0.6618 -0.0615 0.1183 0.041 Uiso 1 1 calc R U .
C2 C 0.6186(2) 0.0078(5) 0.1277(6) 0.0345(19) Uani 1 1 d . . .
H2A H 0.6038 0.0179 0.1714 0.041 Uiso 1 1 calc R U .
H2B H 0.6021 -0.0124 0.0749 0.041 Uiso 1 1 calc R U .
C3 C 0.7093(2) -0.0630(5) 0.2600(5) 0.0315(18) Uani 1 1 d . . .
H3A H 0.7268 -0.0426 0.3102 0.047 Uiso 1 1 calc R U .
H3B H 0.7031 -0.1137 0.2729 0.047 Uiso 1 1 calc R U .
H3C H 0.7204 -0.0630 0.2091 0.047 Uiso 1 1 calc R U .
C4 C 0.6587(3) -0.0162(4) 0.3212(5) 0.0311(18) Uani 1 1 d . . .
H4A H 0.6764 0.0049 0.3704 0.047 Uiso 1 1 calc R U .
H4B H 0.6363 0.0133 0.3100 0.047 Uiso 1 1 calc R U .
H4C H 0.6530 -0.0670 0.3351 0.047 Uiso 1 1 calc R U .
C5 C 0.6479(3) 0.0701(6) 0.0201(5) 0.039(2) Uani 1 1 d . . .
H5A H 0.6656 0.0296 0.0255 0.058 Uiso 1 1 calc R U .
H5B H 0.6265 0.0586 -0.0261 0.058 Uiso 1 1 calc R U .
H5C H 0.6593 0.1157 0.0056 0.058 Uiso 1 1 calc R U .
C6 C 0.6093(3) 0.1419(5) 0.0967(6) 0.036(2) Uani 1 1 d . . .
H6A H 0.6017 0.1482 0.1519 0.055 Uiso 1 1 calc R U .
H6B H 0.6206 0.1875 0.0822 0.055 Uiso 1 1 calc R U .
H6C H 0.5878 0.1304 0.0505 0.055 Uiso 1 1 calc R U .
C7 C 0.5050(3) 0.2115(5) 0.5134(6) 0.040(2) Uani 1 1 d . . .
H7A H 0.5133 0.1893 0.4636 0.048 Uiso 1 1 calc R U .
H7B H 0.4872 0.1775 0.5307 0.048 Uiso 1 1 calc R U .
C8 C 0.4872(2) 0.2839(5) 0.4872(6) 0.038(2) Uani 1 1 d . . .
H8A H 0.4770 0.3041 0.5351 0.045 Uiso 1 1 calc R U .
H8B H 0.4670 0.2775 0.4354 0.045 Uiso 1 1 calc R U .
C9 C 0.5614(3) 0.1557(6) 0.5976(8) 0.047(2) Uani 1 1 d . . .
H9A H 0.5693 0.1480 0.5430 0.071 Uiso 1 1 calc R U .
H9B H 0.5829 0.1623 0.6452 0.071 Uiso 1 1 calc R U .
H9C H 0.5474 0.1126 0.6096 0.071 Uiso 1 1 calc R U .
C10 C 0.5254(3) 0.2355(7) 0.6736(6) 0.049(3) Uani 1 1 d . . .
H10A H 0.5099 0.2798 0.6674 0.073 Uiso 1 1 calc R U .
H10B H 0.5113 0.1929 0.6859 0.073 Uiso 1 1 calc R U .
H10C H 0.5467 0.2426 0.7215 0.073 Uiso 1 1 calc R U .
C11 C 0.5207(3) 0.3230(6) 0.3757(6) 0.039(2) Uani 1 1 d . . .
H11A H 0.5292 0.2723 0.3713 0.058 Uiso 1 1 calc R U .
H11B H 0.4973 0.3301 0.3343 0.058 Uiso 1 1 calc R U .
H11C H 0.5388 0.3576 0.3622 0.058 Uiso 1 1 calc R U .
C12 C 0.5027(3) 0.4160(6) 0.4722(7) 0.044(2) Uani 1 1 d . . .
H12A H 0.4994 0.4255 0.5313 0.066 Uiso 1 1 calc R U .
H12B H 0.5208 0.4504 0.4586 0.066 Uiso 1 1 calc R U .
H12C H 0.4793 0.4229 0.4306 0.066 Uiso 1 1 calc R U .
C13 C 0.7076(2) 0.2216(5) 0.1070(5) 0.0283(17) Uani 1 1 d . . .
H13 H 0.7173 0.1831 0.0781 0.034 Uiso 1 1 calc R U .
C14 C 0.7117(3) 0.2961(5) 0.0828(6) 0.0353(19) Uani 1 1 d . . .
H14 H 0.7233 0.3069 0.0364 0.042 Uiso 1 1 calc R U .
C15 C 0.6988(2) 0.3528(5) 0.1267(5) 0.0296(17) Uani 1 1 d . . .
H15 H 0.7022 0.4028 0.1122 0.035 Uiso 1 1 calc R U .
C16 C 0.6804(2) 0.3348(4) 0.1942(6) 0.0284(17) Uani 1 1 d . . .
C17 C 0.6763(2) 0.2600(4) 0.2154(5) 0.0258(16) Uani 1 1 d . . .
H17 H 0.6642 0.2482 0.2607 0.031 Uiso 1 1 calc R U .
C18 C 0.6666(2) 0.3930(4) 0.2454(5) 0.0280(17) Uani 1 1 d . . .
C19 C 0.6439(2) 0.4449(4) 0.3436(5) 0.0284(17) Uani 1 1 d . . .
C20 C 0.6262(2) 0.4604(5) 0.4185(5) 0.0283(16) Uani 1 1 d . . .
C21 C 0.6089(2) 0.3996(5) 0.4500(6) 0.0292(17) Uani 1 1 d . . .
H21 H 0.6095 0.3524 0.4241 0.035 Uiso 1 1 calc R U .
C22 C 0.5911(2) 0.4763(5) 0.5550(6) 0.035(2) Uani 1 1 d . . .
H22 H 0.5793 0.4822 0.6020 0.042 Uiso 1 1 calc R U .
C23 C 0.6078(3) 0.5376(5) 0.5258(6) 0.037(2) Uani 1 1 d . . .
H23 H 0.6073 0.5843 0.5527 0.045 Uiso 1 1 calc R U .
C24 C 0.6252(3) 0.5293(5) 0.4568(6) 0.037(2) Uani 1 1 d . . .
H24 H 0.6364 0.5706 0.4360 0.044 Uiso 1 1 calc R U .
C25 C 0.7619(2) 0.0836(4) 0.3119(5) 0.0249(15) Uani 1 1 d . . .
H25 H 0.7674 0.0657 0.2596 0.030 Uiso 1 1 calc R U .
C26 C 0.7903(2) 0.0879(4) 0.3881(5) 0.0212(14) Uani 1 1 d . . .
H26 H 0.8143 0.0716 0.3873 0.025 Uiso 1 1 calc R U .
C27 C 0.7822(2) 0.1166(4) 0.4649(5) 0.0224(15) Uani 1 1 d . . .
H27 H 0.8010 0.1205 0.5162 0.027 Uiso 1 1 calc R U .
C28 C 0.7465(2) 0.1395(4) 0.4655(4) 0.0198(14) Uani 1 1 d . . .
C29 C 0.7190(2) 0.1327(4) 0.3871(4) 0.0185(13) Uani 1 1 d . . .
H29 H 0.6947 0.1479 0.3866 0.022 Uiso 1 1 calc R U .
C30 C 0.73544(19) 0.1714(4) 0.5427(4) 0.0187(13) Uani 1 1 d . . .
C31 C 0.7064(2) 0.2210(4) 0.6285(5) 0.0209(14) Uani 1 1 d . . .
C32 C 0.6770(2) 0.2529(4) 0.6680(5) 0.0213(14) Uani 1 1 d . . .
C33 C 0.6415(2) 0.2611(4) 0.6147(5) 0.0206(14) Uani 1 1 d . . .
H33 H 0.6366 0.2424 0.5570 0.025 Uiso 1 1 calc R U .
C34 C 0.6206(3) 0.3203(6) 0.7290(6) 0.039(2) Uani 1 1 d . . .
H34 H 0.6014 0.3426 0.7504 0.047 Uiso 1 1 calc R U .
C35 C 0.6557(3) 0.3135(5) 0.7850(6) 0.039(2) Uani 1 1 d . . .
H35 H 0.6599 0.3318 0.8428 0.047 Uiso 1 1 calc R U .
C36 C 0.6840(2) 0.2798(5) 0.7549(5) 0.0286(17) Uani 1 1 d . . .
H36 H 0.7076 0.2749 0.7918 0.034 Uiso 1 1 calc R U .
N1 N 0.67486(19) -0.0161(3) 0.2410(4) 0.0242(13) Uani 1 1 d . . .
N2 N 0.63628(17) 0.0799(3) 0.1050(4) 0.0217(13) Uani 1 1 d . . .
N3 N 0.5380(2) 0.2223(4) 0.5900(5) 0.0338(16) Uani 1 1 d . . .
N4 N 0.51590(19) 0.3369(4) 0.4661(5) 0.0315(15) Uani 1 1 d . . .
N5 N 0.68939(17) 0.2042(3) 0.1726(4) 0.0236(13) Uani 1 1 d . . .
N6 N 0.6668(2) 0.4652(4) 0.2279(5) 0.0304(15) Uani 1 1 d . . .
N7 N 0.6511(2) 0.4992(3) 0.2918(4) 0.0279(14) Uani 1 1 d . . .
H7 H 0.6469 0.5465 0.2967 0.033 Uiso 1 1 calc R U .
N8 N 0.65288(19) 0.3770(4) 0.3186(4) 0.0270(14) Uani 1 1 d . . .
N9 N 0.59140(18) 0.4082(4) 0.5174(4) 0.0278(14) Uani 1 1 d . . .
N10 N 0.72700(16) 0.1047(3) 0.3122(4) 0.0173(11) Uani 1 1 d . . .
N11 N 0.76088(15) 0.1830(3) 0.6169(3) 0.0154(11) Uani 1 1 d . . .
N12 N 0.74072(15) 0.2156(3) 0.6756(4) 0.0157(11) Uani 1 1 d . . .
H12 H 0.7491 0.2290 0.7299 0.019 Uiso 1 1 calc R U .
N13 N 0.70099(17) 0.1935(3) 0.5457(4) 0.0212(12) Uani 1 1 d . . .
N14 N 0.61368(18) 0.2955(4) 0.6441(4) 0.0261(14) Uani 1 1 d . . .
N15 N 0.6163(2) 0.1610(4) 0.4012(5) 0.0330(16) Uiso 1 1 d . . .
N16 N 0.7547(2) -0.0503(4) 0.5564(5) 0.0339(16) Uiso 1 1 d . . .
N18 N 0.5747(3) -0.1089(6) 0.3296(7) 0.075 Uiso 1 1 d D U .
O1 O 0.59829(18) 0.2148(4) 0.4177(4) 0.0391(15) Uani 1 1 d . . .
O2 O 0.62869(19) 0.1605(4) 0.3308(4) 0.0410(15) Uani 1 1 d . . .
O3 O 0.6239(2) 0.1072(4) 0.4537(5) 0.0551(19) Uani 1 1 d . . .
O4 O 0.7433(3) -0.0537(5) 0.4777(5) 0.081(3) Uani 1 1 d . . .
O5 O 0.7434(4) -0.0026(6) 0.6010(6) 0.095(4) Uani 1 1 d . . .
O6 O 0.7732(3) -0.1016(5) 0.5956(6) 0.072(3) Uani 1 1 d . . .
O7 O 0.5480(3) 0.4294(7) 0.7101(6) 0.090(3) Uani 1 1 d . . .
O8 O 0.5437(3) 0.4993(7) 0.8186(7) 0.089(3) Uani 1 1 d . . .
O9 O 0.5436(5) 0.3795(9) 0.8451(9) 0.136(5) Uani 1 1 d . . .
O10 O 0.5689(4) -0.0508(7) 0.2822(8) 0.120(4) Uani 1 1 d D . .
O11 O 0.6001(3) -0.1591(7) 0.3265(7) 0.126(5) Uani 1 1 d D . .
O12 O 0.5532(4) -0.1184(10) 0.3832(11) 0.177(7) Uani 1 1 d D U .
N17 N 0.5451(4) 0.4351(8) 0.7897(10) 0.030(3) Uani 0.5 1 d . . P
N17A N 0.5540(8) 0.507(2) 0.7424(16) 0.104(11) Uani 0.5 1 d . . P

loop_
_atom_site_aniso_label
_atom_site_aniso_U_11
_atom_site_aniso_U_22
_atom_site_aniso_U_33
_atom_site_aniso_U_23
_atom_site_aniso_U_13
_atom_site_aniso_U_12
Pd1 0.0293(3) 0.0156(3) 0.0135(2) -0.0015(2) 0.0047(2) -0.0009(2)
Pd2 0.0265(3) 0.0303(3) 0.0274(3) -0.0004(2) 0.0060(2) 0.0066(2)
C1 0.044(5) 0.022(4) 0.031(4) -0.006(3) -0.007(4) -0.009(4)
C2 0.031(4) 0.029(4) 0.038(5) -0.001(4) -0.005(3) -0.007(3)
C3 0.043(5) 0.022(4) 0.029(4) -0.003(3) 0.006(4) 0.010(3)
C4 0.052(5) 0.017(4) 0.029(4) 0.003(3) 0.019(4) -0.006(3)
C5 0.050(5) 0.051(6) 0.015(4) -0.015(4) 0.009(4) -0.005(4)
C6 0.043(5) 0.027(4) 0.034(4) -0.006(4) -0.002(4) 0.010(4)
C7 0.043(5) 0.041(5) 0.033(5) 0.003(4) 0.003(4) -0.012(4)
C8 0.032(4) 0.045(5) 0.037(5) 0.008(4) 0.008(4) 0.002(4)
C9 0.049(6) 0.035(5) 0.064(7) 0.008(5) 0.023(5) -0.001(4)
C10 0.042(5) 0.075(8) 0.034(5) 0.006(5) 0.017(4) 0.009(5)
C11 0.039(5) 0.047(5) 0.030(4) 0.000(4) 0.008(4) 0.003(4)
C12 0.032(5) 0.047(6) 0.050(6) 0.002(5) 0.004(4) 0.015(4)
C13 0.037(4) 0.028(4) 0.023(4) 0.008(3) 0.014(3) -0.002(3)
C14 0.040(5) 0.036(5) 0.034(4) 0.010(4) 0.015(4) -0.003(4)
C15 0.035(4) 0.031(4) 0.025(4) 0.009(3) 0.010(3) -0.004(3)
C16 0.023(4) 0.024(4) 0.037(4) 0.010(3) 0.005(3) -0.006(3)
C17 0.022(4) 0.020(4) 0.031(4) -0.007(3) -0.003(3) 0.003(3)
C18 0.025(4) 0.025(4) 0.028(4) 0.000(3) -0.007(3) -0.001(3)
C19 0.033(4) 0.019(4) 0.029(4) 0.004(3) -0.002(3) 0.000(3)
C20 0.031(4) 0.024(4) 0.030(4) 0.002(3) 0.007(3) 0.004(3)
C21 0.027(4) 0.022(4) 0.037(4) -0.003(3) 0.004(3) -0.001(3)
C22 0.028(4) 0.042(5) 0.035(4) -0.008(4) 0.006(3) 0.015(4)
C23 0.048(5) 0.020(4) 0.041(5) -0.007(4) 0.003(4) 0.000(4)
C24 0.047(5) 0.023(4) 0.037(5) 0.002(4) 0.001(4) -0.006(4)
C25 0.031(4) 0.022(4) 0.023(4) -0.002(3) 0.009(3) 0.001(3)
C26 0.025(4) 0.017(3) 0.021(3) 0.001(3) 0.006(3) 0.002(3)
C27 0.026(4) 0.019(3) 0.020(3) -0.001(3) 0.002(3) 0.006(3)
C28 0.028(4) 0.016(3) 0.016(3) 0.001(3) 0.006(3) -0.003(3)
C29 0.025(3) 0.012(3) 0.019(3) -0.002(3) 0.007(3) 0.000(3)
C30 0.023(3) 0.018(3) 0.014(3) 0.000(3) 0.002(3) -0.001(3)
C31 0.028(4) 0.008(3) 0.028(4) 0.001(3) 0.006(3) -0.001(3)
C32 0.027(4) 0.009(3) 0.030(4) 0.000(3) 0.012(3) 0.002(3)
C33 0.029(4) 0.016(3) 0.018(3) 0.002(3) 0.007(3) 0.002(3)
C34 0.047(5) 0.046(5) 0.025(4) -0.009(4) 0.006(4) 0.022(4)
C35 0.043(5) 0.045(5) 0.027(4) -0.021(4) 0.002(4) 0.008(4)
C36 0.029(4) 0.027(4) 0.029(4) -0.005(3) 0.005(3) 0.002(3)
N1 0.034(3) 0.019(3) 0.017(3) 0.002(2) 0.000(3) 0.000(3)
N2 0.029(3) 0.021(3) 0.014(3) -0.001(2) 0.001(2) 0.002(2)
N3 0.033(4) 0.035(4) 0.034(4) 0.007(3) 0.009(3) 0.000(3)
N4 0.026(3) 0.037(4) 0.031(4) 0.002(3) 0.004(3) 0.001(3)
N5 0.024(3) 0.018(3) 0.026(3) -0.003(2) -0.001(3) -0.006(2)
N6 0.050(4) 0.012(3) 0.030(4) 0.004(3) 0.011(3) -0.002(3)
N7 0.047(4) 0.008(3) 0.030(3) 0.002(2) 0.010(3) -0.002(3)
N8 0.033(4) 0.020(3) 0.029(3) 0.005(3) 0.008(3) 0.003(3)
N9 0.024(3) 0.028(3) 0.030(3) -0.004(3) 0.004(3) 0.006(3)
N10 0.024(3) 0.015(3) 0.012(3) -0.002(2) 0.002(2) 0.000(2)
N11 0.019(3) 0.017(3) 0.010(2) -0.004(2) 0.005(2) 0.002(2)
N12 0.019(3) 0.017(3) 0.011(2) -0.004(2) 0.003(2) 0.000(2)
N13 0.025(3) 0.019(3) 0.018(3) -0.002(2) 0.003(2) 0.001(2)
N14 0.023(3) 0.029(3) 0.026(3) -0.006(3) 0.006(3) 0.003(3)
O1 0.044(4) 0.037(3) 0.035(3) -0.007(3) 0.008(3) 0.013(3)
O2 0.052(4) 0.045(4) 0.026(3) 0.004(3) 0.010(3) 0.001(3)
O3 0.083(6) 0.041(4) 0.041(4) 0.012(3) 0.015(4) 0.008(4)
O4 0.128(8) 0.073(6) 0.032(4) -0.015(4) -0.007(5) 0.038(6)
O5 0.181(11) 0.074(6) 0.045(5) -0.005(4) 0.056(6) 0.057(7)
O6 0.090(7) 0.062(5) 0.057(5) 0.007(4) -0.003(5) 0.022(5)
O7 0.092(7) 0.114(9) 0.068(6) -0.037(6) 0.027(5) 0.026(6)
O8 0.082(7) 0.106(8) 0.078(7) -0.043(6) 0.013(5) -0.004(6)
O9 0.173(14) 0.131(12) 0.108(10) -0.001(9) 0.038(10) -0.041(11)
O10 0.135(11) 0.106(10) 0.111(10) 0.013(8) 0.011(8) 0.011(9)
O11 0.131(11) 0.164(13) 0.088(8) -0.052(8) 0.036(8) -0.081(10)
O12 0.159(10) 0.227(11) 0.160(10) 0.006(8) 0.069(8) -0.018(8)
N17 0.036(8) 0.025(7) 0.031(7) 0.000(6) 0.013(6) -0.003(6)
N17A 0.088(18) 0.17(3) 0.055(14) -0.035(17) 0.011(13) 0.052(19)

loop_
_atom_type_symbol
_atom_type_description
_atom_type_scat_dispersion_real
_atom_type_scat_dispersion_imag
_atom_type_scat_source
C C 0.0033 0.0016 'International Tables Vol C Tables 4.2.6.8 and 6.1.1.4'
H H 0.0000 0.0000 'International Tables Vol C Tables 4.2.6.8 and 6.1.1.4'
N N 0.0061 0.0033 'International Tables Vol C Tables 4.2.6.8 and 6.1.1.4'
O O 0.0106 0.0060 'International Tables Vol C Tables 4.2.6.8 and 6.1.1.4'
Pd Pd -0.9988 1.0072 'International Tables Vol C Tables 4.2.6.8 and 6.1.1.4'

loop_
_geom_angle_atom_site_label_1
_geom_angle_atom_site_label_2
_geom_angle_atom_site_label_3
_geom_angle
N10 Pd1 N5 90.0(2)
N10 Pd1 N2 176.0(2)
N5 Pd1 N2 92.7(2)
N10 Pd1 N1 90.8(2)
N5 Pd1 N1 178.3(3)
N2 Pd1 N1 86.4(2)
N14 Pd2 N4 179.1(3)
N14 Pd2 N9 86.2(3)
N4 Pd2 N9 93.7(3)
N14 Pd2 N3 94.7(3)
N4 Pd2 N3 85.3(3)
N9 Pd2 N3 177.6(3)
N1 C1 C2 110.1(7)
N1 C1 H1A 109.6
C2 C1 H1A 109.6
N1 C1 H1B 109.6
C2 C1 H1B 109.6
H1A C1 H1B 108.2
C1 C2 N2 109.3(7)
C1 C2 H2A 109.8
N2 C2 H2A 109.8
C1 C2 H2B 109.8
N2 C2 H2B 109.8
H2A C2 H2B 108.3
N1 C3 H3A 109.5
N1 C3 H3B 109.5
H3A C3 H3B 109.5
N1 C3 H3C 109.5
H3A C3 H3C 109.5
H3B C3 H3C 109.5
N1 C4 H4A 109.5
N1 C4 H4B 109.5
H4A C4 H4B 109.5
N1 C4 H4C 109.5
H4A C4 H4C 109.5
H4B C4 H4C 109.5
N2 C5 H5A 109.5
N2 C5 H5B 109.5
H5A C5 H5B 109.5
N2 C5 H5C 109.5
H5A C5 H5C 109.5
H5B C5 H5C 109.5
N2 C6 H6A 109.5
N2 C6 H6B 109.5
H6A C6 H6B 109.5
N2 C6 H6C 109.5
H6A C6 H6C 109.5
H6B C6 H6C 109.5
C8 C7 N3 109.8(8)
C8 C7 H7A 109.7
N3 C7 H7A 109.7
C8 C7 H7B 109.7
N3 C7 H7B 109.7
H7A C7 H7B 108.2
C7 C8 N4 108.7(7)
C7 C8 H8A 110.0
N4 C8 H8A 110.0
C7 C8 H8B 110.0
N4 C8 H8B 110.0
H8A C8 H8B 108.3
N3 C9 H9A 109.5
N3 C9 H9B 109.5
H9A C9 H9B 109.5
N3 C9 H9C 109.5
H9A C9 H9C 109.5
H9B C9 H9C 109.5
N3 C10 H10A 109.5
N3 C10 H10B 109.5
H10A C10 H10B 109.5
N3 C10 H10C 109.5
H10A C10 H10C 109.5
H10B C10 H10C 109.5
N4 C11 H11A 109.5
N4 C11 H11B 109.5
H11A C11 H11B 109.5
N4 C11 H11C 109.5
H11A C11 H11C 109.5
H11B C11 H11C 109.5
N4 C12 H12A 109.5
N4 C12 H12B 109.5
H12A C12 H12B 109.5
N4 C12 H12C 109.5
H12A C12 H12C 109.5
H12B C12 H12C 109.5
N5 C13 C14 121.0(8)
N5 C13 H13 119.5
C14 C13 H13 119.5
C15 C14 C13 120.0(8)
C15 C14 H14 120.0
C13 C14 H14 120.0
C14 C15 C16 118.7(8)
C14 C15 H15 120.6
C16 C15 H15 120.6
C17 C16 C15 119.4(8)
C17 C16 C18 118.9(7)
C15 C16 C18 121.6(7)
N5 C17 C16 121.7(8)
N5 C17 H17 119.2
C16 C17 H17 119.2
N6 C18 N8 113.1(7)
N6 C18 C16 124.4(8)
N8 C18 C16 122.5(7)
N7 C19 N8 113.1(7)
N7 C19 C20 121.5(7)
N8 C19 C20 125.4(7)
C24 C20 C21 119.3(8)
C24 C20 C19 124.5(8)
C21 C20 C19 116.2(7)
N9 C21 C20 120.8(7)
N9 C21 H21 119.6
C20 C21 H21 119.6
N9 C22 C23 121.8(8)
N9 C22 H22 119.1
C23 C22 H22 119.1
C24 C23 C22 119.4(8)
C24 C23 H23 120.3
C22 C23 H23 120.3
C20 C24 C23 119.7(8)
C20 C24 H24 120.2
C23 C24 H24 120.2
N10 C25 C26 121.4(7)
N10 C25 H25 119.3
C26 C25 H25 119.3
C27 C26 C25 119.0(7)
C27 C26 H26 120.5
C25 C26 H26 120.5
C28 C27 C26 119.9(7)
C28 C27 H27 120.0
C26 C27 H27 120.0
C27 C28 C29 118.5(6)
C27 C28 C30 124.0(7)
C29 C28 C30 117.5(6)
N10 C29 C28 121.4(7)
N10 C29 H29 119.3
C28 C29 H29 119.3
N11 C30 N13 114.7(6)
N11 C30 C28 119.8(6)
N13 C30 C28 125.5(6)
N12 C31 N13 115.0(6)
N12 C31 C32 120.3(7)
N13 C31 C32 124.7(7)
C33 C32 C36 118.9(7)
C33 C32 C31 118.5(7)
C36 C32 C31 122.4(7)
N14 C33 C32 122.0(7)
N14 C33 H33 119.0
C32 C33 H33 119.0
N14 C34 C35 121.7(8)
N14 C34 H34 119.2
C35 C34 H34 119.2
C36 C35 C34 119.8(8)
C36 C35 H35 120.1
C34 C35 H35 120.1
C35 C36 C32 119.1(8)
C35 C36 H36 120.5
C32 C36 H36 120.5
C1 N1 C4 111.1(7)
C1 N1 C3 108.7(6)
C4 N1 C3 108.2(6)
C1 N1 Pd1 105.3(5)
C4 N1 Pd1 108.9(5)
C3 N1 Pd1 114.6(5)
C6 N2 C5 109.5(7)
C6 N2 C2 109.8(7)
C5 N2 C2 109.3(7)
C6 N2 Pd1 113.9(5)
C5 N2 Pd1 109.4(5)
C2 N2 Pd1 104.8(4)
C9 N3 C10 110.6(8)
C9 N3 C7 108.5(8)
C10 N3 C7 110.7(7)
C9 N3 Pd2 111.9(6)
C10 N3 Pd2 110.5(6)
C7 N3 Pd2 104.5(5)
C11 N4 C12 109.0(7)
C11 N4 C8 109.8(7)
C12 N4 C8 108.8(7)
C11 N4 Pd2 110.2(5)
C12 N4 Pd2 111.8(6)
C8 N4 Pd2 107.2(5)
C17 N5 C13 119.1(7)
C17 N5 Pd1 120.4(5)
C13 N5 Pd1 120.5(5)
C18 N6 N7 105.0(6)
C19 N7 N6 106.4(6)
C19 N7 H7 126.8
N6 N7 H7 126.8
C19 N8 C18 102.3(6)
C22 N9 C21 119.1(8)
C22 N9 Pd2 122.6(6)
C21 N9 Pd2 118.3(5)
C25 N10 C29 119.8(6)
C25 N10 Pd1 124.3(5)
C29 N10 Pd1 115.9(5)
C30 N11 N12 104.4(5)
C31 N12 N11 104.5(5)
C31 N12 H12 127.8
N11 N12 H12 127.8
C30 N13 C31 101.5(6)
C33 N14 C34 118.6(7)
C33 N14 Pd2 118.7(5)
C34 N14 Pd2 122.5(5)
O1 N15 O3 121.3(8)
O1 N15 O2 119.8(7)
O3 N15 O2 118.9(8)
O4 N16 O6 120.1(9)
O4 N16 O5 121.4(9)
O6 N16 O5 117.5(9)
O10 N18 O12 116.0(10)
O10 N18 O11 124.9(10)
O12 N18 O11 119.1(10)
N17 O7 N17A 68.4(13)
N17 O8 N17A 74.5(17)
O8 N17 O7 116.6(14)
O8 N17 O9 116.7(14)
O7 N17 O9 126.7(14)
O8 N17 N17A 55.4(11)
O7 N17 N17A 62.3(12)
O9 N17 N17A 166.8(17)
O8 N17A O7 99(2)
O8 N17A N17 50.1(14)
O7 N17A N17 49.4(14)

loop_
_geom_bond_atom_site_label_1
_geom_bond_atom_site_label_2
_geom_bond_distance
Pd1 N10 2.039(6)
Pd1 N5 2.048(6)
Pd1 N2 2.066(6)
Pd1 N1 2.067(6)
Pd2 N14 2.032(6)
Pd2 N4 2.046(7)
Pd2 N9 2.053(7)
Pd2 N3 2.066(7)
C1 N1 1.472(9)
C1 C2 1.496(12)
C1 H1A 0.9700
C1 H1B 0.9700
C2 N2 1.511(10)
C2 H2A 0.9700
C2 H2B 0.9700
C3 N1 1.490(10)
C3 H3A 0.9600
C3 H3B 0.9600
C3 H3C 0.9600
C4 N1 1.485(10)
C4 H4A 0.9600
C4 H4B 0.9600
C4 H4C 0.9600
C5 N2 1.476(9)
C5 H5A 0.9600
C5 H5B 0.9600
C5 H5C 0.9600
C6 N2 1.467(10)
C6 H6A 0.9600
C6 H6B 0.9600
C6 H6C 0.9600
C7 C8 1.458(13)
C7 N3 1.505(11)
C7 H7A 0.9700
C7 H7B 0.9700
C8 N4 1.499(11)
C8 H8A 0.9700
C8 H8B 0.9700
C9 N3 1.452(12)
C9 H9A 0.9600
C9 H9B 0.9600
C9 H9C 0.9600
C10 N3 1.481(11)
C10 H10A 0.9600
C10 H10B 0.9600
C10 H10C 0.9600
C11 N4 1.466(11)
C11 H11A 0.9600
C11 H11B 0.9600
C11 H11C 0.9600
C12 N4 1.496(12)
C12 H12A 0.9600
C12 H12B 0.9600
C12 H12C 0.9600
C13 N5 1.364(10)
C13 C14 1.391(11)
C13 H13 0.9300
C14 C15 1.357(12)
C14 H14 0.9300
C15 C16 1.398(11)
C15 H15 0.9300
C16 C17 1.384(11)
C16 C18 1.457(12)
C17 N5 1.336(10)
C17 H17 0.9300
C18 N6 1.310(10)
C18 N8 1.365(11)
C19 N7 1.316(10)
C19 N8 1.329(10)
C19 C20 1.473(11)
C20 C24 1.362(12)
C20 C21 1.393(11)
C21 N9 1.347(10)
C21 H21 0.9300
C22 N9 1.342(11)
C22 C23 1.373(13)
C22 H22 0.9300
C23 C24 1.365(13)
C23 H23 0.9300
C24 H24 0.9300
C25 N10 1.337(9)
C25 C26 1.390(10)
C25 H25 0.9300
C26 C27 1.381(10)
C26 H26 0.9300
C27 C28 1.375(10)
C27 H27 0.9300
C28 C29 1.400(10)
C28 C30 1.455(9)
C29 N10 1.348(8)
C29 H29 0.9300
C30 N11 1.324(9)
C30 N13 1.335(9)
C31 N12 1.313(9)
C31 N13 1.341(9)
C31 C32 1.463(10)
C32 C33 1.388(10)
C32 C36 1.394(11)
C33 N14 1.349(9)
C33 H33 0.9300
C34 N14 1.352(10)
C34 C35 1.391(12)
C34 H34 0.9300
C35 C36 1.365(11)
C35 H35 0.9300
C36 H36 0.9300
N6 N7 1.385(9)
N7 H7 0.8600
N11 N12 1.414(7)
N12 H12 0.8600
N15 O1 1.220(9)
N15 O3 1.243(10)
N15 O2 1.268(9)
N16 O4 1.196(10)
N16 O6 1.215(11)
N16 O5 1.220(10)
N18 O10 1.255(9)
N18 O12 1.272(9)
N18 O11 1.299(9)
O7 N17 1.260(16)
O7 N17A 1.47(3)
O8 N17 1.228(17)
O8 N17A 1.32(3)
O9 N17 1.315(19)
N17 N17A 1.54(4)

loop_
_platon_squeeze_void_nr
_platon_squeeze_void_average_x
_platon_squeeze_void_average_y
_platon_squeeze_void_average_z
_platon_squeeze_void_volume
_platon_squeeze_void_count_electrons
_platon_squeeze_void_content
1 0.000 0.500 -0.007 485 120 ' '
2 0.500 0.000 -0.002 485 120 ' '
3 0.389 0.719 0.043 26 10 ' '
4 0.889 0.219 0.043 26 10 ' '
5 0.300 0.813 0.083 9 0 ' '
6 0.800 0.313 0.083 9 0 ' '
7 0.111 0.219 0.457 26 10 ' '
8 0.200 0.313 0.417 9 0 ' '
9 0.611 0.719 0.457 26 10 ' '
10 0.700 0.813 0.417 9 0 ' '
11 0.389 0.281 0.543 26 10 ' '
12 0.889 0.781 0.543 26 10 ' '
13 0.300 0.187 0.583 9 0 ' '
14 0.800 0.687 0.583 9 0 ' '
15 0.111 0.781 0.957 26 10 ' '
16 0.200 0.687 0.916 9 0 ' '
17 0.611 0.281 0.957 26 10 ' '
18 0.700 0.187 0.916 9 0 ' '
